data_1556590
loop_
_publ_author_name
'Grotjahn, D.B.'
'Martin, J.K.'
'Tom, T.N.'
'Rheingold, A.L.'

_publ_section_title
;
 Cationic Protic Imidazolylidene NHC Complexes of Cp*IrCl+ and Cp*RhCl+
 with a Pyridyl Tether Formed at Ambient Temperature
;
_journal_name_full Inorganics
_journal_page_first 27
_journal_paper_doi 10.3390/inorganics6010027
_journal_volume 6
_journal_year 2018
_chemical_formula_moiety 'C23 H32 Cl Ir N3, F6 P, 1.5(C4 H8 O)'
_chemical_formula_sum 'C29 H44 Cl F6 Ir N3 O1.5 P'
_chemical_formula_weight 831.29
_space_group_crystal_system orthorhombic
_space_group_IT_number 60
_space_group_name_Hall '-P 2n 2ab'
_space_group_name_H-M_alt 'P b c n'
_atom_sites_solution_hydrogens geom
_atom_sites_solution_primary direct
_cell_angle_alpha 90
_cell_angle_beta 90
_cell_angle_gamma 90
_cell_formula_units_Z 8
_cell_length_a 11.9277(7)
_cell_length_b 19.2100(11)
_cell_length_c 28.2172(16)
_cell_measurement_reflns_used 9938
_cell_measurement_temperature 120(2)
_cell_measurement_theta_max 28.15
_cell_measurement_theta_min 2.24
_cell_volume 6465.4(6)
_computing_cell_refinement 'Bruker SAINT'
_computing_data_collection 'Bruker APEX2'
_computing_data_reduction 'Bruker SAINT'
_computing_molecular_graphics 'Olex2 (Dolomanov et al., 2009)'
_computing_publication_material 'Olex2 (Dolomanov et al., 2009)'
_computing_structure_refinement 'XL (Sheldrick, 2008)'
_computing_structure_solution 'SIR2004 (Burla et al., 2007)'
_diffrn_ambient_temperature 120.0
_diffrn_measured_fraction_theta_full 0.899
_diffrn_measured_fraction_theta_max 0.861
_diffrn_measurement_device_type 'Bruker APEX-II CCD'
_diffrn_measurement_method '\f and \w scans'
_diffrn_radiation_monochromator graphite
_diffrn_radiation_type MoK\a
_diffrn_radiation_wavelength 0.71073
_diffrn_reflns_av_R_equivalents 0.0602
_diffrn_reflns_av_unetI/netI 0.0420
_diffrn_reflns_Laue_measured_fraction_full 0.899
_diffrn_reflns_Laue_measured_fraction_max 0.861
_diffrn_reflns_limit_h_max 15
_diffrn_reflns_limit_h_min -15
_diffrn_reflns_limit_k_max 25
_diffrn_reflns_limit_k_min -25
_diffrn_reflns_limit_l_max 16
_diffrn_reflns_limit_l_min -36
_diffrn_reflns_number 54283
_diffrn_reflns_point_group_measured_fraction_full 0.899
_diffrn_reflns_point_group_measured_fraction_max 0.861
_diffrn_reflns_theta_full 25.000
_diffrn_reflns_theta_max 28.551
_diffrn_reflns_theta_min 2.010
_diffrn_standards_number 0
_exptl_absorpt_coefficient_mu 4.326
_exptl_absorpt_correction_T_max 0.6476
_exptl_absorpt_correction_T_min 0.4110
_exptl_absorpt_correction_type multi-scan
_exptl_absorpt_process_details SADABS
_exptl_crystal_colour yellow
_exptl_crystal_colour_primary yellow
_exptl_crystal_density_diffrn 1.708
_exptl_crystal_density_meas .
_exptl_crystal_density_method 'not measured'
_exptl_crystal_description block
_exptl_crystal_F_000 3312
_exptl_crystal_size_max 0.25
_exptl_crystal_size_mid 0.16
_exptl_crystal_size_min 0.11
_refine_diff_density_max 1.198
_refine_diff_density_min -0.859
_refine_diff_density_rms 0.122
_refine_ls_extinction_coef .
_refine_ls_extinction_method none
_refine_ls_goodness_of_fit_ref 1.022
_refine_ls_hydrogen_treatment constr
_refine_ls_matrix_type full
_refine_ls_number_parameters 417
_refine_ls_number_reflns 7090
_refine_ls_number_restraints 0
_refine_ls_restrained_S_all 1.022
_refine_ls_R_factor_all 0.0487
_refine_ls_R_factor_gt 0.0287
_refine_ls_shift/su_max 0.002
_refine_ls_shift/su_mean 0.000
_refine_ls_structure_factor_coef Fsqd
_refine_ls_weighting_details 'w=1/[\s^2^(Fo^2^)+(0.0114P)^2^+11.8459P] where P=(Fo^2^+2Fc^2^)/3'
_refine_ls_weighting_scheme calc
_refine_ls_wR_factor_gt 0.0502
_refine_ls_wR_factor_ref 0.0563
_reflns_Friedel_coverage 0.000
_reflns_Friedel_fraction_full .
_reflns_Friedel_fraction_max .
_reflns_number_gt 5367
_reflns_number_total 7090
_reflns_threshold_expression 'I > 2\s(I)'
_cod_data_source_file 9bIr_Fig2_Grot304.cif
_cod_data_source_block grot304
_cod_original_formula_sum 'C29 H44 Cl F6 Ir N3 O1.50 P'
_cod_database_code 1556590
_shelx_space_group_comment
;
The symmetry employed for this shelxl refinement is uniquely defined
by the following loop, which should always be used as a source of
symmetry information in preference to the above space-group names.
They are only intended as comments.
;
_shelx_estimated_absorpt_t_max 0.648
_shelx_estimated_absorpt_t_min 0.411
_olex2_refinement_description
;
1. Fixed Uiso
 At 1.2 times of:
  All C(H) groups, All C(H,H) groups, All N(H) groups
 At 1.5 times of:
  All C(H,H,H) groups
2. Uiso/Uaniso restraints and constraints
Uanis(F4) = Uanis(F4B)
Uanis(F2) = Uanis(F2B)
3. Others
 Sof(F1B)=Sof(F2B)=Sof(F3B)=Sof(F4B)=1-FVAR(1)
 Sof(F1)=Sof(F2)=Sof(F3)=Sof(F4)=FVAR(1)
4.a Secondary CH2 refined with riding coordinates:
 C4(H4A,H4B), C1S(H1SA,H1SB), C2S(H2SA,H2SB), C3S(H3SA,H3SB), C4S(H4SA,H4SB),
 C5S(H5SA,H5SB), C6S(H6SA,H6SB)
4.b Aromatic/amide H refined with riding coordinates:
 N3(H3), C3(H3A), C6(H6), C7(H7), C8(H8), C9(H9)
4.c Idealised Me refined as rotating group:
 C11(H11A,H11B,H11C), C12(H12A,H12B,H12C), C13(H13A,H13B,H13C), C19(H19A,H19B,
 H19C), C20(H20A,H20B,H20C), C21(H21A,H21B,H21C), C22(H22A,H22B,H22C), C23(H23A,
 H23B,H23C)
;

loop_
_space_group_symop_operation_xyz
'x, y, z'
'x+1/2, -y+1/2, -z'
'-x, y, -z+1/2'
'-x+1/2, -y+1/2, z+1/2'
'-x, -y, -z'
'-x-1/2, y-1/2, z'
'x, -y, z-1/2'
'x-1/2, y-1/2, -z-1/2'

loop_
_atom_site_label
_atom_site_type_symbol
_atom_site_fract_x
_atom_site_fract_y
_atom_site_fract_z
_atom_site_U_iso_or_equiv
_atom_site_adp_type
_atom_site_occupancy
_atom_site_site_symmetry_order
_atom_site_calc_flag
_atom_site_refinement_flags_posn
_atom_site_refinement_flags_adp
_atom_site_refinement_flags_occupancy
_atom_site_disorder_assembly
_atom_site_disorder_group
Ir1 Ir 0.53833(2) 0.24355(2) 0.36214(2) 0.01359(4) Uani 1 1 d . . . . .
Cl1 Cl 0.64529(7) 0.24069(4) 0.28953(4) 0.0202(2) Uani 1 1 d . . . . .
P1 P 0.01847(9) 0.12167(5) 0.43657(5) 0.0264(3) Uani 1 1 d . . . . .
F1 F -0.0054(4) 0.0520(2) 0.4681(2) 0.0473(14) Uani 0.740(5) 1 d . . . A 1
F2 F -0.0555(3) 0.0879(3) 0.39604(16) 0.0485(12) Uani 0.740(5) 1 d . . . A 1
F3 F 0.0490(5) 0.1860(2) 0.4062(2) 0.0362(13) Uani 0.740(5) 1 d . . . A 1
F4 F 0.0996(4) 0.1481(2) 0.47911(17) 0.0416(11) Uani 0.740(5) 1 d . . . A 1
F1B F -0.0571(11) 0.0592(6) 0.4430(7) 0.048(5) Uani 0.260(5) 1 d . . . A 2
F2B F -0.0582(9) 0.1399(7) 0.3864(4) 0.0485(12) Uani 0.260(5) 1 d . . . A 2
F3B F 0.0707(13) 0.2025(7) 0.4259(6) 0.033(4) Uani 0.260(5) 1 d . . . A 2
F4B F 0.0759(12) 0.1194(7) 0.4810(6) 0.0416(11) Uani 0.260(5) 1 d . . . A 2
F5 F 0.1225(2) 0.08206(12) 0.41221(10) 0.0428(7) Uani 1 1 d . . . . .
F6 F -0.0855(2) 0.16140(13) 0.46062(10) 0.0444(8) Uani 1 1 d . . . . .
N1 N 0.6644(2) 0.30986(13) 0.38868(12) 0.0161(7) Uani 1 1 d . . . . .
N2 N 0.4670(2) 0.39180(13) 0.36539(12) 0.0146(7) Uani 1 1 d . . . . .
N3 N 0.4014(2) 0.34729(13) 0.30167(12) 0.0158(7) Uani 1 1 d . . . . .
H3 H 0.3860 0.3174 0.2789 0.019 Uiso 1 1 calc R . . . .
C1 C 0.4642(3) 0.33208(16) 0.34002(14) 0.0148(8) Uani 1 1 d . . . . .
C2 C 0.3635(3) 0.41618(17) 0.30229(15) 0.0154(8) Uani 1 1 d . . . . .
C3 C 0.4055(3) 0.44357(17) 0.34228(15) 0.0188(9) Uani 1 1 d . . . . .
H3A H 0.3951 0.4900 0.3530 0.023 Uiso 1 1 calc R . . . .
C4 C 0.5235(3) 0.39728(17) 0.41059(15) 0.0179(9) Uani 1 1 d . . . . .
H4A H 0.4818 0.3696 0.4344 0.021 Uiso 1 1 calc R . . . .
H4B H 0.5223 0.4465 0.4210 0.021 Uiso 1 1 calc R . . . .
C5 C 0.6433(3) 0.37242(16) 0.40913(15) 0.0181(9) Uani 1 1 d . . . . .
C6 C 0.7278(3) 0.41162(18) 0.42928(15) 0.0220(9) Uani 1 1 d . . . . .
H6 H 0.7114 0.4557 0.4429 0.026 Uiso 1 1 calc R . . . .
C7 C 0.8365(3) 0.38631(19) 0.42952(16) 0.0264(10) Uani 1 1 d . . . . .
H7 H 0.8951 0.4121 0.4441 0.032 Uiso 1 1 calc R . . . .
C8 C 0.8585(3) 0.32308(19) 0.40831(16) 0.0275(11) Uani 1 1 d . . . . .
H8 H 0.9326 0.3050 0.4077 0.033 Uiso 1 1 calc R . . . .
C9 C 0.7716(3) 0.28670(18) 0.38811(15) 0.0226(10) Uani 1 1 d . . . . .
H9 H 0.7873 0.2435 0.3731 0.027 Uiso 1 1 calc R . . . .
C10 C 0.2860(3) 0.44608(17) 0.26570(15) 0.0193(9) Uani 1 1 d . . . . .
C11 C 0.3348(3) 0.4389(2) 0.21624(15) 0.0295(11) Uani 1 1 d . . . . .
H11A H 0.4057 0.4646 0.2144 0.044 Uiso 1 1 calc GR . . . .
H11B H 0.2819 0.4579 0.1930 0.044 Uiso 1 1 calc GR . . . .
H11C H 0.3483 0.3896 0.2093 0.044 Uiso 1 1 calc GR . . . .
C12 C 0.1726(3) 0.4077(2) 0.26822(18) 0.0363(12) Uani 1 1 d . . . . .
H12A H 0.1836 0.3585 0.2604 0.055 Uiso 1 1 calc GR . . . .
H12B H 0.1202 0.4286 0.2456 0.055 Uiso 1 1 calc GR . . . .
H12C H 0.1419 0.4117 0.3003 0.055 Uiso 1 1 calc GR . . . .
C13 C 0.2696(4) 0.52344(18) 0.27681(16) 0.0302(11) Uani 1 1 d . . . . .
H13A H 0.2369 0.5285 0.3085 0.045 Uiso 1 1 calc GR . . . .
H13B H 0.2191 0.5441 0.2533 0.045 Uiso 1 1 calc GR . . . .
H13C H 0.3422 0.5472 0.2758 0.045 Uiso 1 1 calc GR . . . .
C14 C 0.4144(3) 0.20752(16) 0.41259(15) 0.0166(9) Uani 1 1 d . . . . .
C15 C 0.5229(3) 0.18281(16) 0.42755(14) 0.0151(8) Uani 1 1 d . . . . .
C16 C 0.5673(3) 0.13826(16) 0.39141(15) 0.0176(9) Uani 1 1 d . . . . .
C17 C 0.4862(3) 0.13503(16) 0.35386(15) 0.0178(9) Uani 1 1 d . . . . .
C18 C 0.3914(3) 0.17771(16) 0.36656(15) 0.0165(8) Uani 1 1 d . . . . .
C19 C 0.3321(3) 0.24790(18) 0.44161(16) 0.0279(10) Uani 1 1 d . . . . .
H19A H 0.2777 0.2159 0.4558 0.042 Uiso 1 1 calc GR . . . .
H19B H 0.2928 0.2813 0.4213 0.042 Uiso 1 1 calc GR . . . .
H19C H 0.3720 0.2730 0.4667 0.042 Uiso 1 1 calc GR . . . .
C20 C 0.5775(3) 0.1991(2) 0.47334(16) 0.0285(10) Uani 1 1 d . . . . .
H20A H 0.5623 0.1616 0.4960 0.043 Uiso 1 1 calc GR . . . .
H20B H 0.5478 0.2430 0.4857 0.043 Uiso 1 1 calc GR . . . .
H20C H 0.6586 0.2033 0.4686 0.043 Uiso 1 1 calc GR . . . .
C21 C 0.6751(3) 0.09760(18) 0.39355(17) 0.0291(11) Uani 1 1 d . . . . .
H21A H 0.7284 0.1217 0.4143 0.044 Uiso 1 1 calc GR . . . .
H21B H 0.7070 0.0937 0.3616 0.044 Uiso 1 1 calc GR . . . .
H21C H 0.6602 0.0510 0.4061 0.044 Uiso 1 1 calc GR . . . .
C22 C 0.4993(3) 0.09388(19) 0.30976(16) 0.0281(11) Uani 1 1 d . . . . .
H22A H 0.4791 0.0453 0.3159 0.042 Uiso 1 1 calc GR . . . .
H22B H 0.5774 0.0963 0.2991 0.042 Uiso 1 1 calc GR . . . .
H22C H 0.4501 0.1129 0.2851 0.042 Uiso 1 1 calc GR . . . .
C23 C 0.2845(3) 0.18616(19) 0.33877(16) 0.0253(10) Uani 1 1 d . . . . .
H23A H 0.2997 0.1787 0.3050 0.038 Uiso 1 1 calc GR . . . .
H23B H 0.2550 0.2333 0.3435 0.038 Uiso 1 1 calc GR . . . .
H23C H 0.2292 0.1520 0.3497 0.038 Uiso 1 1 calc GR . . . .
O1S O 0.1559(2) 0.48205(13) 0.49350(11) 0.0289(7) Uani 1 1 d . . . . .
O2S O 0.0000 0.1183(3) 0.2500 0.076(2) Uani 1 2 d S T P . .
C1S C 0.1130(4) 0.5286(2) 0.45806(16) 0.0306(11) Uani 1 1 d . . . . .
H1SA H 0.1581 0.5718 0.4571 0.037 Uiso 1 1 calc R . . . .
H1SB H 0.0342 0.5409 0.4651 0.037 Uiso 1 1 calc R . . . .
C2S C 0.1206(3) 0.4905(2) 0.41080(17) 0.0309(11) Uani 1 1 d . . . . .
H2SA H 0.1642 0.5179 0.3875 0.037 Uiso 1 1 calc R . . . .
H2SB H 0.0451 0.4812 0.3977 0.037 Uiso 1 1 calc R . . . .
C3S C 0.1811(3) 0.4222(2) 0.42327(17) 0.0310(11) Uani 1 1 d . . . . .
H3SA H 0.1273 0.3835 0.4274 0.037 Uiso 1 1 calc R . . . .
H3SB H 0.2366 0.4094 0.3987 0.037 Uiso 1 1 calc R . . . .
C4S C 0.2377(3) 0.44046(19) 0.46939(16) 0.0268(10) Uani 1 1 d . . . . .
H4SA H 0.2558 0.3980 0.4878 0.032 Uiso 1 1 calc R . . . .
H4SB H 0.3074 0.4671 0.4638 0.032 Uiso 1 1 calc R . . . .
C5S C 0.0484(5) 0.1616(3) 0.2152(2) 0.0653(18) Uani 1 1 d . . . . .
H5SA H 0.0245 0.1462 0.1833 0.078 Uiso 1 1 calc R . . . .
H5SB H 0.1311 0.1585 0.2169 0.078 Uiso 1 1 calc R . . . .
C6S C 0.0125(5) 0.2344(3) 0.2232(2) 0.0629(18) Uani 1 1 d . . . . .
H6SA H -0.0552 0.2458 0.2045 0.076 Uiso 1 1 calc R . . . .
H6SB H 0.0730 0.2677 0.2152 0.076 Uiso 1 1 calc R . . . .

loop_
_atom_site_aniso_label
_atom_site_aniso_U_11
_atom_site_aniso_U_22
_atom_site_aniso_U_33
_atom_site_aniso_U_23
_atom_site_aniso_U_13
_atom_site_aniso_U_12
Ir1 0.01341(6) 0.01283(6) 0.01454(10) 0.00086(6) -0.00026(6) 0.00012(5)
Cl1 0.0224(4) 0.0206(4) 0.0178(6) 0.0032(4) 0.0050(4) 0.0024(3)
P1 0.0278(6) 0.0295(5) 0.0218(8) -0.0072(5) 0.0059(5) -0.0066(4)
F1 0.070(4) 0.0285(19) 0.043(4) 0.004(2) 0.023(3) -0.008(2)
F2 0.0342(18) 0.075(3) 0.037(3) -0.024(3) -0.0095(18) -0.003(2)
F3 0.049(3) 0.029(3) 0.030(4) 0.011(2) 0.019(3) 0.011(2)
F4 0.048(3) 0.046(3) 0.030(2) -0.018(3) -0.0162(19) -0.009(2)
F1B 0.045(8) 0.019(5) 0.080(16) -0.011(7) 0.028(8) -0.008(5)
F2B 0.0342(18) 0.075(3) 0.037(3) -0.024(3) -0.0095(18) -0.003(2)
F3B 0.040(7) 0.018(5) 0.041(13) -0.017(6) 0.018(7) -0.010(4)
F4B 0.048(3) 0.046(3) 0.030(2) -0.018(3) -0.0162(19) -0.009(2)
F5 0.0434(15) 0.0372(13) 0.048(2) -0.0125(13) 0.0214(15) 0.0001(11)
F6 0.0322(14) 0.0496(15) 0.051(2) -0.0101(14) 0.0226(14) -0.0004(12)
N1 0.0166(15) 0.0158(13) 0.016(2) 0.0024(13) -0.0016(14) -0.0043(11)
N2 0.0154(14) 0.0164(12) 0.012(2) 0.0014(13) -0.0026(15) 0.0002(11)
N3 0.0178(15) 0.0138(13) 0.016(2) -0.0004(13) -0.0007(14) 0.0004(11)
C1 0.0147(16) 0.0149(14) 0.015(3) 0.0007(15) 0.0029(17) 0.0003(13)
C2 0.0157(17) 0.0186(16) 0.012(3) 0.0017(15) 0.0018(16) 0.0040(13)
C3 0.0191(18) 0.0172(16) 0.020(3) 0.0017(16) 0.0045(17) 0.0045(14)
C4 0.0237(19) 0.0195(15) 0.011(3) -0.0031(16) -0.0040(17) -0.0039(14)
C5 0.0202(18) 0.0131(15) 0.021(3) 0.0022(16) -0.0007(17) -0.0036(13)
C6 0.028(2) 0.0186(17) 0.019(3) -0.0003(17) -0.0022(19) -0.0044(15)
C7 0.024(2) 0.0287(19) 0.027(3) 0.0012(19) -0.0058(19) -0.0081(16)
C8 0.0186(19) 0.0298(19) 0.034(3) 0.001(2) -0.0015(19) -0.0007(15)
C9 0.0210(19) 0.0203(17) 0.027(3) 0.0005(18) -0.0020(18) -0.0014(14)
C10 0.0210(18) 0.0209(17) 0.016(3) 0.0024(17) 0.0016(17) 0.0044(14)
C11 0.037(2) 0.035(2) 0.017(3) 0.005(2) 0.000(2) 0.0146(18)
C12 0.024(2) 0.043(2) 0.042(4) 0.009(2) -0.008(2) -0.0001(18)
C13 0.041(3) 0.0258(19) 0.024(3) 0.0027(19) 0.000(2) 0.0174(17)
C14 0.0234(18) 0.0148(15) 0.012(3) -0.0001(16) 0.0063(17) -0.0007(13)
C15 0.0237(19) 0.0169(15) 0.005(2) 0.0019(14) -0.0001(16) -0.0057(13)
C16 0.0180(18) 0.0148(15) 0.020(3) 0.0029(16) -0.0006(17) -0.0015(13)
C17 0.0223(19) 0.0162(15) 0.015(3) 0.0018(16) 0.0031(17) -0.0068(13)
C18 0.0182(17) 0.0192(15) 0.012(3) 0.0040(16) 0.0003(17) -0.0032(13)
C19 0.029(2) 0.0224(18) 0.033(3) -0.0028(19) 0.0133(19) 0.0013(16)
C20 0.033(2) 0.031(2) 0.021(3) 0.003(2) -0.006(2) -0.0051(17)
C21 0.028(2) 0.0206(18) 0.038(3) 0.0060(19) 0.002(2) 0.0060(16)
C22 0.034(2) 0.0280(19) 0.022(3) -0.0081(19) 0.009(2) -0.0127(16)
C23 0.0172(19) 0.0300(19) 0.029(3) 0.0062(19) -0.0039(19) -0.0053(15)
O1S 0.0326(15) 0.0302(14) 0.024(2) 0.0026(13) -0.0043(15) 0.0064(12)
O2S 0.049(3) 0.046(3) 0.134(7) 0.000 0.035(4) 0.000
C1S 0.033(2) 0.030(2) 0.029(3) 0.012(2) 0.000(2) 0.0080(17)
C2S 0.030(2) 0.037(2) 0.025(3) 0.010(2) 0.000(2) 0.0046(18)
C3S 0.033(2) 0.032(2) 0.028(3) 0.005(2) 0.009(2) 0.0066(17)
C4S 0.022(2) 0.030(2) 0.028(3) 0.009(2) 0.000(2) 0.0045(16)
C5S 0.070(4) 0.074(4) 0.052(5) 0.000(3) 0.005(4) -0.010(3)
C6S 0.057(3) 0.063(3) 0.069(5) 0.010(3) -0.006(4) -0.010(3)

loop_
_atom_type_symbol
_atom_type_description
_atom_type_scat_dispersion_real
_atom_type_scat_dispersion_imag
_atom_type_scat_source
C C 0.0033 0.0016 'International Tables Vol C Tables 4.2.6.8 and 6.1.1.4'
H H 0.0000 0.0000 'International Tables Vol C Tables 4.2.6.8 and 6.1.1.4'
Cl Cl 0.1484 0.1585 'International Tables Vol C Tables 4.2.6.8 and 6.1.1.4'
F F 0.0171 0.0103 'International Tables Vol C Tables 4.2.6.8 and 6.1.1.4'
Ir Ir -1.4442 7.9887 'International Tables Vol C Tables 4.2.6.8 and 6.1.1.4'
N N 0.0061 0.0033 'International Tables Vol C Tables 4.2.6.8 and 6.1.1.4'
O O 0.0106 0.0060 'International Tables Vol C Tables 4.2.6.8 and 6.1.1.4'
P P 0.1023 0.0942 'International Tables Vol C Tables 4.2.6.8 and 6.1.1.4'

loop_
_geom_angle_atom_site_label_1
_geom_angle_atom_site_label_2
_geom_angle_atom_site_label_3
_geom_angle
_geom_angle_site_symmetry_1
_geom_angle_site_symmetry_3
N1 Ir1 Cl1 86.46(9) . .
N1 Ir1 C14 116.52(14) . .
N1 Ir1 C15 94.73(12) . .
N1 Ir1 C16 107.98(12) . .
N1 Ir1 C17 144.71(12) . .
N1 Ir1 C18 155.50(14) . .
C1 Ir1 Cl1 89.32(11) . .
C1 Ir1 N1 85.01(12) . .
C1 Ir1 C14 100.00(13) . .
C1 Ir1 C15 132.31(14) . .
C1 Ir1 C16 162.85(13) . .
C1 Ir1 C17 130.26(14) . .
C1 Ir1 C18 98.96(13) . .
C14 Ir1 Cl1 155.67(10) . .
C14 Ir1 C15 38.64(13) . .
C14 Ir1 C16 64.47(13) . .
C14 Ir1 C17 64.65(13) . .
C15 Ir1 Cl1 138.34(9) . .
C15 Ir1 C16 37.98(13) . .
C16 Ir1 Cl1 102.33(11) . .
C17 Ir1 Cl1 92.16(11) . .
C17 Ir1 C15 63.82(14) . .
C17 Ir1 C16 38.08(13) . .
C18 Ir1 Cl1 117.60(11) . .
C18 Ir1 C14 39.00(14) . .
C18 Ir1 C15 64.68(14) . .
C18 Ir1 C16 64.56(12) . .
C18 Ir1 C17 38.69(12) . .
F2 P1 F1 87.8(2) . .
F2 P1 F4 174.0(2) . .
F2 P1 F5 85.84(18) . .
F2 P1 F6 93.98(18) . .
F3 P1 F1 176.3(3) . .
F3 P1 F2 93.4(3) . .
F3 P1 F4 91.1(2) . .
F3 P1 F5 87.7(2) . .
F3 P1 F6 92.1(2) . .
F4 P1 F1 87.5(2) . .
F1B P1 F2B 86.8(7) . .
F1B P1 F3B 164.8(8) . .
F1B P1 F5 97.8(5) . .
F1B P1 F6 82.3(5) . .
F3B P1 F2B 82.2(7) . .
F4B P1 F1B 98.9(8) . .
F4B P1 F2B 169.2(7) . .
F4B P1 F3B 90.4(7) . .
F4B P1 F5 89.5(6) . .
F4B P1 F6 90.8(6) . .
F5 P1 F1 88.9(2) . .
F5 P1 F4 90.2(2) . .
F5 P1 F2B 98.9(4) . .
F5 P1 F3B 94.2(5) . .
F6 P1 F1 91.4(2) . .
F6 P1 F4 90.0(2) . .
F6 P1 F2B 80.8(4) . .
F6 P1 F3B 85.6(5) . .
F6 P1 F5 179.70(19) . .
C5 N1 Ir1 123.7(2) . .
C9 N1 Ir1 118.1(2) . .
C9 N1 C5 118.1(3) . .
C1 N2 C3 110.1(3) . .
C1 N2 C4 122.7(3) . .
C3 N2 C4 127.2(3) . .
C1 N3 H3 124.0 . .
C1 N3 C2 112.0(3) . .
C2 N3 H3 124.0 . .
N2 C1 Ir1 122.8(3) . .
N3 C1 Ir1 132.5(3) . .
N3 C1 N2 104.7(3) . .
N3 C2 C10 123.6(3) . .
C3 C2 N3 105.1(3) . .
C3 C2 C10 131.2(3) . .
N2 C3 H3A 126.0 . .
C2 C3 N2 108.0(3) . .
C2 C3 H3A 126.0 . .
N2 C4 H4A 108.9 . .
N2 C4 H4B 108.9 . .
N2 C4 C5 113.2(3) . .
H4A C4 H4B 107.7 . .
C5 C4 H4A 108.9 . .
C5 C4 H4B 108.9 . .
N1 C5 C4 117.9(3) . .
N1 C5 C6 121.6(3) . .
C6 C5 C4 120.5(3) . .
C5 C6 H6 120.2 . .
C5 C6 C7 119.6(3) . .
C7 C6 H6 120.2 . .
C6 C7 H7 120.5 . .
C8 C7 C6 119.0(4) . .
C8 C7 H7 120.5 . .
C7 C8 H8 120.5 . .
C9 C8 C7 119.0(4) . .
C9 C8 H8 120.5 . .
N1 C9 C8 122.7(3) . .
N1 C9 H9 118.6 . .
C8 C9 H9 118.6 . .
C2 C10 C11 111.2(3) . .
C2 C10 C12 109.0(3) . .
C2 C10 C13 108.0(3) . .
C11 C10 C12 109.6(4) . .
C11 C10 C13 109.0(3) . .
C13 C10 C12 110.0(3) . .
C10 C11 H11A 109.5 . .
C10 C11 H11B 109.5 . .
C10 C11 H11C 109.5 . .
H11A C11 H11B 109.5 . .
H11A C11 H11C 109.5 . .
H11B C11 H11C 109.5 . .
C10 C12 H12A 109.5 . .
C10 C12 H12B 109.5 . .
C10 C12 H12C 109.5 . .
H12A C12 H12B 109.5 . .
H12A C12 H12C 109.5 . .
H12B C12 H12C 109.5 . .
C10 C13 H13A 109.5 . .
C10 C13 H13B 109.5 . .
C10 C13 H13C 109.5 . .
H13A C13 H13B 109.5 . .
H13A C13 H13C 109.5 . .
H13B C13 H13C 109.5 . .
C15 C14 Ir1 71.6(2) . .
C15 C14 C18 107.6(3) . .
C15 C14 C19 126.8(4) . .
C18 C14 Ir1 70.4(2) . .
C18 C14 C19 125.0(3) . .
C19 C14 Ir1 129.9(2) . .
C14 C15 Ir1 69.7(2) . .
C14 C15 C20 125.5(3) . .
C16 C15 Ir1 71.8(2) . .
C16 C15 C14 108.7(3) . .
C16 C15 C20 125.8(3) . .
C20 C15 Ir1 125.8(2) . .
C15 C16 Ir1 70.24(19) . .
C15 C16 C17 107.6(3) . .
C15 C16 C21 126.6(4) . .
C17 C16 Ir1 70.05(19) . .
C17 C16 C21 125.6(4) . .
C21 C16 Ir1 128.5(2) . .
C16 C17 Ir1 71.87(19) . .
C16 C17 C18 108.7(3) . .
C16 C17 C22 124.9(3) . .
C18 C17 Ir1 69.78(18) . .
C18 C17 C22 126.5(4) . .
C22 C17 Ir1 124.6(3) . .
C14 C18 Ir1 70.56(19) . .
C14 C18 C23 125.8(3) . .
C17 C18 Ir1 71.53(18) . .
C17 C18 C14 107.5(3) . .
C17 C18 C23 126.6(4) . .
C23 C18 Ir1 126.3(2) . .
C14 C19 H19A 109.5 . .
C14 C19 H19B 109.5 . .
C14 C19 H19C 109.5 . .
H19A C19 H19B 109.5 . .
H19A C19 H19C 109.5 . .
H19B C19 H19C 109.5 . .
C15 C20 H20A 109.5 . .
C15 C20 H20B 109.5 . .
C15 C20 H20C 109.5 . .
H20A C20 H20B 109.5 . .
H20A C20 H20C 109.5 . .
H20B C20 H20C 109.5 . .
C16 C21 H21A 109.5 . .
C16 C21 H21B 109.5 . .
C16 C21 H21C 109.5 . .
H21A C21 H21B 109.5 . .
H21A C21 H21C 109.5 . .
H21B C21 H21C 109.5 . .
C17 C22 H22A 109.5 . .
C17 C22 H22B 109.5 . .
C17 C22 H22C 109.5 . .
H22A C22 H22B 109.5 . .
H22A C22 H22C 109.5 . .
H22B C22 H22C 109.5 . .
C18 C23 H23A 109.5 . .
C18 C23 H23B 109.5 . .
C18 C23 H23C 109.5 . .
H23A C23 H23B 109.5 . .
H23A C23 H23C 109.5 . .
H23B C23 H23C 109.5 . .
C4S O1S C1S 105.0(3) . .
C5S O2S C5S 107.6(6) . 3
O1S C1S H1SA 110.3 . .
O1S C1S H1SB 110.3 . .
O1S C1S C2S 106.9(3) . .
H1SA C1S H1SB 108.6 . .
C2S C1S H1SA 110.3 . .
C2S C1S H1SB 110.3 . .
C1S C2S H2SA 111.0 . .
C1S C2S H2SB 111.0 . .
C1S C2S C3S 103.7(3) . .
H2SA C2S H2SB 109.0 . .
C3S C2S H2SA 111.0 . .
C3S C2S H2SB 111.0 . .
C2S C3S H3SA 111.4 . .
C2S C3S H3SB 111.4 . .
H3SA C3S H3SB 109.2 . .
C4S C3S C2S 102.1(3) . .
C4S C3S H3SA 111.4 . .
C4S C3S H3SB 111.4 . .
O1S C4S C3S 103.6(3) . .
O1S C4S H4SA 111.0 . .
O1S C4S H4SB 111.0 . .
C3S C4S H4SA 111.0 . .
C3S C4S H4SB 111.0 . .
H4SA C4S H4SB 109.0 . .
O2S C5S H5SA 109.8 . .
O2S C5S H5SB 109.8 . .
O2S C5S C6S 109.5(5) . .
H5SA C5S H5SB 108.2 . .
C6S C5S H5SA 109.8 . .
C6S C5S H5SB 109.8 . .
C5S C6S C6S 101.8(4) . 3
C5S C6S H6SA 111.4 . .
C5S C6S H6SB 111.4 . .
C6S C6S H6SA 111.4 3 .
C6S C6S H6SB 111.4 3 .
H6SA C6S H6SB 109.3 . .

loop_
_geom_bond_atom_site_label_1
_geom_bond_atom_site_label_2
_geom_bond_distance
_geom_bond_site_symmetry_2
Ir1 Cl1 2.4143(10) .
Ir1 N1 2.108(3) .
Ir1 C1 2.016(3) .
Ir1 C14 2.166(4) .
Ir1 C15 2.191(4) .
Ir1 C16 2.212(3) .
Ir1 C17 2.188(3) .
Ir1 C18 2.164(3) .
P1 F1 1.632(5) .
P1 F2 1.583(4) .
P1 F3 1.547(6) .
P1 F4 1.624(4) .
P1 F1B 1.512(11) .
P1 F2B 1.720(12) .
P1 F3B 1.699(14) .
P1 F4B 1.429(15) .
P1 F5 1.609(3) .
P1 F6 1.607(3) .
N1 C5 1.357(4) .
N1 C9 1.354(4) .
N2 C1 1.353(4) .
N2 C3 1.397(4) .
N2 C4 1.446(5) .
N3 H3 0.8800 .
N3 C1 1.348(5) .
N3 C2 1.398(4) .
C2 C3 1.342(5) .
C2 C10 1.500(5) .
C3 H3A 0.9500 .
C4 H4A 0.9900 .
C4 H4B 0.9900 .
C4 C5 1.508(5) .
C5 C6 1.380(5) .
C6 H6 0.9500 .
C6 C7 1.385(5) .
C7 H7 0.9500 .
C7 C8 1.379(5) .
C8 H8 0.9500 .
C8 C9 1.374(5) .
C9 H9 0.9500 .
C10 C11 1.518(6) .
C10 C12 1.542(5) .
C10 C13 1.531(5) .
C11 H11A 0.9800 .
C11 H11B 0.9800 .
C11 H11C 0.9800 .
C12 H12A 0.9800 .
C12 H12B 0.9800 .
C12 H12C 0.9800 .
C13 H13A 0.9800 .
C13 H13B 0.9800 .
C13 H13C 0.9800 .
C14 C15 1.442(5) .
C14 C18 1.446(5) .
C14 C19 1.495(5) .
C15 C16 1.433(5) .
C15 C20 1.480(5) .
C16 C17 1.435(5) .
C16 C21 1.506(5) .
C17 C18 1.442(5) .
C17 C22 1.482(5) .
C18 C23 1.506(5) .
C19 H19A 0.9800 .
C19 H19B 0.9800 .
C19 H19C 0.9800 .
C20 H20A 0.9800 .
C20 H20B 0.9800 .
C20 H20C 0.9800 .
C21 H21A 0.9800 .
C21 H21B 0.9800 .
C21 H21C 0.9800 .
C22 H22A 0.9800 .
C22 H22B 0.9800 .
C22 H22C 0.9800 .
C23 H23A 0.9800 .
C23 H23B 0.9800 .
C23 H23C 0.9800 .
O1S C1S 1.435(4) .
O1S C4S 1.432(4) .
O2S C5S 1.410(6) 3
O2S C5S 1.410(6) .
C1S H1SA 0.9900 .
C1S H1SB 0.9900 .
C1S C2S 1.523(6) .
C2S H2SA 0.9900 .
C2S H2SB 0.9900 .
C2S C3S 1.538(5) .
C3S H3SA 0.9900 .
C3S H3SB 0.9900 .
C3S C4S 1.507(6) .
C4S H4SA 0.9900 .
C4S H4SB 0.9900 .
C5S H5SA 0.9900 .
C5S H5SB 0.9900 .
C5S C6S 1.479(7) .
C6S C6S 1.543(12) 3
C6S H6SA 0.9900 .
C6S H6SB 0.9900 .
